data_7039876
loop_
_publ_author_name
'Spallek, Tatiana'
'He\&s, Oliver'
'Meermann-Zimmermann, Melanie'
'Meermann, Christian'
'Klimpel, Michael G.'
'Estler, Frank'
'Schneider, David'
'Scherer, Wolfgang'
'Tafipolsky, Maxim'
'T\"ornroos, Karl W'
'Maichle-M\"ossmer, C\"acilia'
'Sirsch, Peter'
'Anwander, Reiner'

_publ_section_title
;
 Synthesis and structural diversity of trivalent rare-earth metal
 diisopropylamide complexes.
;
_journal_issue 35
_journal_name_full 'Dalton transactions (Cambridge, England : 2003)'
_journal_page_first 13750
_journal_page_last 13765
_journal_paper_doi 10.1039/c6dt01568a
_journal_volume 45
_journal_year 2016
_chemical_formula_sum 'C40 H88 Cl8 N4 O4 Sc4'
_chemical_formula_weight 1152.58
_chemical_name_systematic
;
 ?
;
_space_group_crystal_system monoclinic
_space_group_IT_number 14
_space_group_name_Hall '-P 2yn'
_space_group_name_H-M_alt 'P 1 21/n 1'
_symmetry_space_group_name_Hall '-P 2yn'
_symmetry_space_group_name_H-M 'P 1 21/n 1'
_atom_sites_solution_hydrogens geom
_audit_creation_method SHELXL-2013
_audit_update_record
;
2016-03-31 deposited with the CCDC.
2016-05-26 downloaded from the CCDC.
;
_cell_angle_alpha 90
_cell_angle_beta 95.116(2)
_cell_angle_gamma 90
_cell_formula_units_Z 2
_cell_length_a 11.5846(4)
_cell_length_b 18.8814(5)
_cell_length_c 13.1895(4)
_cell_measurement_reflns_used 9869
_cell_measurement_temperature 100(2)
_cell_measurement_theta_max 31.19
_cell_measurement_theta_min 2.243
_cell_volume 2873.49(15)
_computing_cell_refinement SAINT
_computing_data_collection COSMO
_computing_data_reduction SAINT
_computing_structure_refinement 'SHELXL-2013 (Sheldrick, 2013)'
_computing_structure_solution SHELXS
_diffrn_ambient_temperature 100(2)
_diffrn_measured_fraction_theta_full 1.000
_diffrn_measured_fraction_theta_max 0.999
_diffrn_measurement_device_type 'APEX II DUO'
_diffrn_measurement_method 'omega/phi scans'
_diffrn_radiation_type MoK\a
_diffrn_radiation_wavelength 0.71073
_diffrn_reflns_av_R_equivalents 0.0626
_diffrn_reflns_av_unetI/netI 0.0407
_diffrn_reflns_Laue_measured_fraction_full 1.000
_diffrn_reflns_Laue_measured_fraction_max 0.999
_diffrn_reflns_limit_h_max 15
_diffrn_reflns_limit_h_min -15
_diffrn_reflns_limit_k_max 24
_diffrn_reflns_limit_k_min -25
_diffrn_reflns_limit_l_max 16
_diffrn_reflns_limit_l_min -17
_diffrn_reflns_number 70969
_diffrn_reflns_point_group_measured_fraction_full 1.000
_diffrn_reflns_point_group_measured_fraction_max 0.999
_diffrn_reflns_theta_full 25.242
_diffrn_reflns_theta_max 28.281
_diffrn_reflns_theta_min 1.888
_diffrn_source I-mus
_exptl_absorpt_coefficient_mu 0.862
_exptl_absorpt_correction_T_max 0.9540
_exptl_absorpt_correction_T_min 0.9150
_exptl_absorpt_correction_type numerical
_exptl_absorpt_process_details sadabs
_exptl_crystal_colour colourless
_exptl_crystal_density_diffrn 1.332
_exptl_crystal_description needle
_exptl_crystal_F_000 1216
_exptl_crystal_size_max 0.105
_exptl_crystal_size_mid 0.067
_exptl_crystal_size_min 0.055
_refine_diff_density_max 0.388
_refine_diff_density_min -0.345
_refine_diff_density_rms 0.067
_refine_ls_extinction_method none
_refine_ls_goodness_of_fit_ref 1.028
_refine_ls_hydrogen_treatment constr
_refine_ls_matrix_type full
_refine_ls_number_parameters 289
_refine_ls_number_reflns 7136
_refine_ls_number_restraints 0
_refine_ls_restrained_S_all 1.028
_refine_ls_R_factor_all 0.0487
_refine_ls_R_factor_gt 0.0318
_refine_ls_shift/su_max 0.001
_refine_ls_shift/su_mean 0.000
_refine_ls_structure_factor_coef Fsqd
_refine_ls_weighting_details 'w=1/[\s^2^(Fo^2^)+(0.0266P)^2^+1.2777P] where P=(Fo^2^+2Fc^2^)/3'
_refine_ls_weighting_scheme calc
_refine_ls_wR_factor_gt 0.0638
_refine_ls_wR_factor_ref 0.0692
_reflns_Friedel_coverage 0.000
_reflns_number_gt 5679
_reflns_number_total 7136
_reflns_threshold_expression 'I > 2\s(I)'
_cod_data_source_file c6dt01568a2.cif
_cod_data_source_block mo_ts167_2_0m
_cod_depositor_comments 'Adding full bibliography for 7039866--7039885.cif.'
_cod_database_code 7039876
_shelx_space_group_comment
;
The symmetry employed for this shelxl refinement is uniquely defined
by the following loop, which should always be used as a source of
symmetry information in preference to the above space-group names.
They are only intended as comments.
;
_shelx_estimated_absorpt_t_min 0.915
_shelx_estimated_absorpt_t_max 0.954
_shelxl_version_number 2013-3

loop_
_space_group_symop_operation_xyz
'x, y, z'
'-x+1/2, y+1/2, -z+1/2'
'-x, -y, -z'
'x-1/2, -y-1/2, z-1/2'

loop_
_atom_site_label
_atom_site_type_symbol
_atom_site_fract_x
_atom_site_fract_y
_atom_site_fract_z
_atom_site_U_iso_or_equiv
_atom_site_adp_type
_atom_site_occupancy
_atom_site_site_symmetry_order
_atom_site_calc_flag
_atom_site_refinement_flags_posn
_atom_site_refinement_flags_adp
_atom_site_refinement_flags_occupancy
_atom_site_disorder_assembly
_atom_site_disorder_group
Sc1 Sc 0.32070(3) 0.78978(2) 0.42288(2) 0.01337(8) Uani 1 1 d . . . . .
Sc2 Sc 0.35922(3) 0.96317(2) 0.56905(2) 0.01121(7) Uani 1 1 d . . . . .
Cl1 Cl 0.20093(3) 0.90253(2) 0.45206(3) 0.01550(9) Uani 1 1 d . . . . .
Cl2 Cl 0.45366(4) 0.97271(2) 0.38253(3) 0.01548(9) Uani 1 1 d . . . . .
Cl3 Cl 0.48463(4) 0.74491(2) 0.34655(3) 0.02218(10) Uani 1 1 d . . . . .
Cl4 Cl 0.44812(4) 0.83842(2) 0.57389(3) 0.01542(9) Uani 1 1 d . . . . .
O1 O 0.28096(10) 1.06176(6) 0.51812(8) 0.0151(3) Uani 1 1 d . . . . .
O2 O 0.23770(11) 0.80442(7) 0.26928(9) 0.0208(3) Uani 1 1 d . . . . .
N1 N 0.24271(12) 0.70694(7) 0.47447(10) 0.0155(3) Uani 1 1 d . . . . .
N2 N 0.28604(12) 0.95817(7) 0.69911(10) 0.0151(3) Uani 1 1 d . . . . .
C1 C 0.23092(17) 0.63127(9) 0.44783(14) 0.0207(4) Uani 1 1 d . . . . .
H1 H 0.1654 0.6113 0.4833 0.025 Uiso 1 1 calc R U . . .
C2 C 0.20170(19) 0.62255(11) 0.33367(14) 0.0295(5) Uani 1 1 d . . . . .
H2A H 0.1920 0.5721 0.3173 0.044 Uiso 1 1 calc R U . . .
H2B H 0.2647 0.6421 0.2973 0.044 Uiso 1 1 calc R U . . .
H2C H 0.1296 0.6478 0.3129 0.044 Uiso 1 1 calc R U . . .
C3 C 0.33997(18) 0.58863(11) 0.48093(16) 0.0288(5) Uani 1 1 d . . . . .
H3A H 0.3284 0.5391 0.4600 0.043 Uiso 1 1 calc R U . . .
H3B H 0.3554 0.5910 0.5551 0.043 Uiso 1 1 calc R U . . .
H3C H 0.4060 0.6084 0.4489 0.043 Uiso 1 1 calc R U . . .
C4 C 0.19116(15) 0.72896(10) 0.56822(12) 0.0172(4) Uani 1 1 d . . . . .
H4 H 0.2093 0.7805 0.5772 0.021 Uiso 1 1 calc R U . . .
C5 C 0.05935(16) 0.72336(11) 0.55860(15) 0.0258(4) Uani 1 1 d . . . . .
H5A H 0.0366 0.6734 0.5532 0.039 Uiso 1 1 calc R U . . .
H5B H 0.0277 0.7488 0.4976 0.039 Uiso 1 1 calc R U . . .
H5C H 0.0290 0.7443 0.6188 0.039 Uiso 1 1 calc R U . . .
C6 C 0.24329(17) 0.69264(10) 0.66486(13) 0.0229(4) Uani 1 1 d . . . . .
H6A H 0.2257 0.6419 0.6612 0.034 Uiso 1 1 calc R U . . .
H6B H 0.2102 0.7132 0.7240 0.034 Uiso 1 1 calc R U . . .
H6C H 0.3275 0.6994 0.6715 0.034 Uiso 1 1 calc R U . . .
C7 C 0.16811(15) 0.96223(9) 0.73349(13) 0.0189(4) Uani 1 1 d . . . . .
H7 H 0.1761 0.9675 0.8092 0.023 Uiso 1 1 calc R U . . .
C8 C 0.09753(17) 0.89529(10) 0.70758(15) 0.0260(4) Uani 1 1 d . . . . .
H8A H 0.0842 0.8905 0.6335 0.039 Uiso 1 1 calc R U . . .
H8B H 0.0229 0.8985 0.7369 0.039 Uiso 1 1 calc R U . . .
H8C H 0.1402 0.8539 0.7357 0.039 Uiso 1 1 calc R U . . .
C9 C 0.10073(16) 1.02578(10) 0.68883(16) 0.0256(4) Uani 1 1 d . . . . .
H9A H 0.0951 1.0231 0.6143 0.038 Uiso 1 1 calc R U . . .
H9B H 0.1409 1.0695 0.7113 0.038 Uiso 1 1 calc R U . . .
H9C H 0.0227 1.0257 0.7121 0.038 Uiso 1 1 calc R U . . .
C10 C 0.37719(16) 0.93767(10) 0.77940(13) 0.0191(4) Uani 1 1 d . . . . .
H10 H 0.4492 0.9305 0.7441 0.023 Uiso 1 1 calc R U . . .
C11 C 0.35477(18) 0.86713(11) 0.83208(15) 0.0282(5) Uani 1 1 d . . . . .
H11A H 0.2858 0.8715 0.8696 0.042 Uiso 1 1 calc R U . . .
H11B H 0.4219 0.8551 0.8795 0.042 Uiso 1 1 calc R U . . .
H11C H 0.3423 0.8297 0.7808 0.042 Uiso 1 1 calc R U . . .
C12 C 0.40542(18) 0.99648(11) 0.85734(14) 0.0281(5) Uani 1 1 d . . . . .
H12A H 0.4237 1.0402 0.8219 0.042 Uiso 1 1 calc R U . . .
H12B H 0.4723 0.9824 0.9038 0.042 Uiso 1 1 calc R U . . .
H12C H 0.3384 1.0046 0.8963 0.042 Uiso 1 1 calc R U . . .
C13 C 0.30401(16) 1.12668(9) 0.57819(13) 0.0190(4) Uani 1 1 d . . . . .
H13A H 0.3831 1.1446 0.5708 0.023 Uiso 1 1 calc R U . . .
H13B H 0.2957 1.1180 0.6512 0.023 Uiso 1 1 calc R U . . .
C14 C 0.21379(17) 1.17838(10) 0.53422(14) 0.0236(4) Uani 1 1 d . . . . .
H14A H 0.2392 1.2280 0.5460 0.028 Uiso 1 1 calc R U . . .
H14B H 0.1387 1.1711 0.5631 0.028 Uiso 1 1 calc R U . . .
C15 C 0.20610(17) 1.15945(10) 0.42133(14) 0.0228(4) Uani 1 1 d . . . . .
H15A H 0.1329 1.1768 0.3854 0.027 Uiso 1 1 calc R U . . .
H15B H 0.2724 1.1792 0.3881 0.027 Uiso 1 1 calc R U . . .
C16 C 0.21000(17) 1.07920(10) 0.42385(13) 0.0210(4) Uani 1 1 d . . . . .
H16A H 0.1311 1.0593 0.4246 0.025 Uiso 1 1 calc R U . . .
H16B H 0.2456 1.0604 0.3639 0.025 Uiso 1 1 calc R U . . .
C17 C 0.11317(17) 0.80406(12) 0.23892(15) 0.0286(5) Uani 1 1 d . . . . .
H17A H 0.0707 0.8303 0.2889 0.034 Uiso 1 1 calc R U . . .
H17B H 0.0834 0.7549 0.2340 0.034 Uiso 1 1 calc R U . . .
C18 C 0.0992(2) 0.83964(16) 0.13717(19) 0.0536(7) Uani 1 1 d . . . . .
H18A H 0.0994 0.8046 0.0813 0.064 Uiso 0.782(12) 1 calc R U P A 1
H18B H 0.0263 0.8672 0.1287 0.064 Uiso 0.782(12) 1 calc R U P A 1
H18C H 0.0556 0.8083 0.0872 0.064 Uiso 0.218(12) 1 calc R U P A 2
H18D H 0.0546 0.8841 0.1421 0.064 Uiso 0.218(12) 1 calc R U P A 2
C19 C 0.2015(4) 0.8867(3) 0.1393(4) 0.0470(13) Uani 0.782(12) 1 d . . P A 1
H19A H 0.1869 0.9318 0.1744 0.056 Uiso 0.782(12) 1 calc R U P A 1
H19B H 0.2212 0.8974 0.0694 0.056 Uiso 0.782(12) 1 calc R U P A 1
C19A C 0.2123(12) 0.8553(9) 0.1033(9) 0.038(4) Uani 0.218(12) 1 d . . P A 2
H19C H 0.2148 0.9044 0.0771 0.046 Uiso 0.218(12) 1 calc R U P A 2
H19D H 0.2307 0.8222 0.0488 0.046 Uiso 0.218(12) 1 calc R U P A 2
C20 C 0.29617(19) 0.84620(11) 0.19629(14) 0.0304(5) Uani 1 1 d . . . . .
H20A H 0.3360 0.8151 0.1500 0.037 Uiso 0.782(12) 1 calc R U P A 1
H20B H 0.3538 0.8786 0.2316 0.037 Uiso 0.782(12) 1 calc R U P A 1
H20C H 0.3669 0.8215 0.1783 0.037 Uiso 0.218(12) 1 calc R U P A 2
H20D H 0.3188 0.8930 0.2257 0.037 Uiso 0.218(12) 1 calc R U P A 2

loop_
_atom_site_aniso_label
_atom_site_aniso_U_11
_atom_site_aniso_U_22
_atom_site_aniso_U_33
_atom_site_aniso_U_23
_atom_site_aniso_U_13
_atom_site_aniso_U_12
Sc1 0.01556(17) 0.01252(17) 0.01207(15) -0.00098(12) 0.00144(12) 0.00023(13)
Sc2 0.01255(16) 0.00897(16) 0.01183(14) -0.00062(12) -0.00046(12) 0.00041(12)
Cl1 0.0152(2) 0.0125(2) 0.01810(19) -0.00106(16) -0.00207(15) 0.00023(16)
Cl2 0.0154(2) 0.0166(2) 0.01426(18) -0.00252(16) 0.00004(15) -0.00157(17)
Cl3 0.0196(2) 0.0231(2) 0.0246(2) -0.00804(18) 0.00623(18) 0.00038(19)
Cl4 0.0175(2) 0.0124(2) 0.01585(19) -0.00083(15) -0.00131(16) 0.00219(16)
O1 0.0196(6) 0.0108(6) 0.0141(6) -0.0013(5) -0.0025(5) 0.0012(5)
O2 0.0222(7) 0.0261(7) 0.0137(6) 0.0008(5) -0.0007(5) 0.0026(6)
N1 0.0189(8) 0.0135(8) 0.0144(7) -0.0016(6) 0.0026(6) -0.0012(6)
N2 0.0163(8) 0.0145(8) 0.0141(7) 0.0004(6) -0.0003(6) 0.0017(6)
C1 0.0247(10) 0.0160(10) 0.0220(9) -0.0030(7) 0.0047(8) -0.0044(8)
C2 0.0387(12) 0.0255(11) 0.0238(10) -0.0074(8) 0.0004(9) -0.0055(9)
C3 0.0315(12) 0.0190(11) 0.0352(11) -0.0057(9) -0.0013(9) 0.0020(9)
C4 0.0203(9) 0.0155(9) 0.0164(8) 0.0000(7) 0.0044(7) -0.0007(7)
C5 0.0225(10) 0.0295(11) 0.0263(10) -0.0029(8) 0.0066(8) -0.0007(9)
C6 0.0316(11) 0.0198(10) 0.0174(9) 0.0012(7) 0.0022(8) -0.0012(8)
C7 0.0201(9) 0.0196(10) 0.0176(8) -0.0018(7) 0.0051(7) -0.0013(8)
C8 0.0229(10) 0.0250(11) 0.0311(10) 0.0011(8) 0.0085(8) -0.0042(8)
C9 0.0168(10) 0.0229(11) 0.0374(11) -0.0004(9) 0.0049(8) 0.0001(8)
C10 0.0218(10) 0.0207(10) 0.0144(8) -0.0003(7) 0.0001(7) 0.0047(8)
C11 0.0349(12) 0.0275(11) 0.0219(9) 0.0088(8) 0.0016(8) 0.0055(9)
C12 0.0309(11) 0.0325(12) 0.0197(9) -0.0063(8) -0.0040(8) 0.0055(9)
C13 0.0229(10) 0.0124(9) 0.0216(9) -0.0053(7) 0.0009(7) 0.0004(7)
C14 0.0282(11) 0.0159(10) 0.0263(10) -0.0028(8) 0.0010(8) 0.0063(8)
C15 0.0268(11) 0.0178(10) 0.0231(9) 0.0031(8) -0.0008(8) 0.0045(8)
C16 0.0263(10) 0.0179(10) 0.0174(8) 0.0014(7) -0.0054(7) 0.0057(8)
C17 0.0220(10) 0.0360(12) 0.0260(10) -0.0066(9) -0.0072(8) 0.0045(9)
C18 0.0457(16) 0.071(2) 0.0407(14) 0.0134(13) -0.0127(12) 0.0098(14)
C19 0.074(3) 0.030(2) 0.037(2) 0.0143(19) 0.0022(18) 0.0128(19)
C19A 0.077(9) 0.022(8) 0.016(5) 0.001(5) 0.001(5) 0.024(6)
C20 0.0399(13) 0.0308(12) 0.0206(9) 0.0042(9) 0.0027(9) -0.0067(10)

loop_
_atom_type_symbol
_atom_type_description
_atom_type_scat_dispersion_real
_atom_type_scat_dispersion_imag
_atom_type_scat_source
C C 0.0033 0.0016 'International Tables Vol C Tables 4.2.6.8 and 6.1.1.4'
H H 0.0000 0.0000 'International Tables Vol C Tables 4.2.6.8 and 6.1.1.4'
N N 0.0061 0.0033 'International Tables Vol C Tables 4.2.6.8 and 6.1.1.4'
O O 0.0106 0.0060 'International Tables Vol C Tables 4.2.6.8 and 6.1.1.4'
Cl Cl 0.1484 0.1585 'International Tables Vol C Tables 4.2.6.8 and 6.1.1.4'
Sc Sc 0.2519 0.3716 'International Tables Vol C Tables 4.2.6.8 and 6.1.1.4'

loop_
_geom_angle_atom_site_label_1
_geom_angle_atom_site_label_2
_geom_angle_atom_site_label_3
_geom_angle
_geom_angle_site_symmetry_1
_geom_angle_site_symmetry_3
N1 Sc1 O2 104.19(5) . .
N1 Sc1 Cl3 105.82(4) . .
O2 Sc1 Cl3 87.39(4) . .
N1 Sc1 Cl4 105.66(4) . .
O2 Sc1 Cl4 149.18(4) . .
Cl3 Sc1 Cl4 91.750(18) . .
N1 Sc1 Cl1 109.58(4) . .
O2 Sc1 Cl1 80.57(4) . .
Cl3 Sc1 Cl1 144.40(2) . .
Cl4 Sc1 Cl1 82.409(16) . .
O2 Sc1 C4 118.13(5) . .
Cl3 Sc1 C4 130.00(4) . .
Cl4 Sc1 C4 85.45(4) . .
Cl1 Sc1 C4 84.72(4) . .
N2 Sc2 O1 96.35(5) . .
N2 Sc2 Cl2 103.22(4) . 3_676
O1 Sc2 Cl2 89.57(3) . 3_676
N2 Sc2 Cl1 99.30(4) . .
O1 Sc2 Cl1 86.53(3) . .
Cl2 Sc2 Cl1 157.435(18) 3_676 .
N2 Sc2 Cl4 97.83(4) . .
O1 Sc2 Cl4 163.27(3) . .
Cl2 Sc2 Cl4 95.767(17) 3_676 .
Cl1 Sc2 Cl4 82.463(16) . .
N2 Sc2 Cl2 177.63(4) . .
O1 Sc2 Cl2 81.73(3) . .
Cl2 Sc2 Cl2 78.210(16) 3_676 .
Cl1 Sc2 Cl2 79.235(15) . .
Cl4 Sc2 Cl2 83.865(15) . .
O1 Sc2 C10 116.70(5) . .
Cl2 Sc2 C10 81.10(4) 3_676 .
Cl1 Sc2 C10 120.36(4) . .
Cl4 Sc2 C10 79.85(4) . .
Cl2 Sc2 C10 152.14(4) . .
Sc2 Cl1 Sc1 95.327(17) . .
Sc2 Cl2 Sc2 101.790(16) 3_676 .
Sc1 Cl4 Sc2 96.220(17) . .
C16 O1 C13 109.32(12) . .
C16 O1 Sc2 130.40(10) . .
C13 O1 Sc2 120.10(10) . .
C20 O2 C17 109.08(14) . .
C20 O2 Sc1 119.33(11) . .
C17 O2 Sc1 126.59(10) . .
C1 N1 C4 115.82(13) . .
C1 N1 Sc1 136.62(11) . .
C4 N1 Sc1 107.39(10) . .
C10 N2 C7 114.45(13) . .
C10 N2 Sc2 107.40(10) . .
C7 N2 Sc2 137.79(11) . .
N1 C1 C2 110.37(15) . .
N1 C1 C3 112.68(15) . .
C2 C1 C3 109.32(16) . .
N1 C1 H1 108.1 . .
C2 C1 H1 108.1 . .
C3 C1 H1 108.1 . .
C1 C2 H2A 109.5 . .
C1 C2 H2B 109.5 . .
H2A C2 H2B 109.5 . .
C1 C2 H2C 109.5 . .
H2A C2 H2C 109.5 . .
H2B C2 H2C 109.5 . .
C1 C3 H3A 109.5 . .
C1 C3 H3B 109.5 . .
H3A C3 H3B 109.5 . .
C1 C3 H3C 109.5 . .
H3A C3 H3C 109.5 . .
H3B C3 H3C 109.5 . .
N1 C4 C6 114.39(14) . .
N1 C4 C5 112.76(14) . .
C6 C4 C5 110.96(15) . .
C6 C4 Sc1 124.29(12) . .
C5 C4 Sc1 124.64(12) . .
N1 C4 H4 106.0 . .
C6 C4 H4 106.0 . .
C5 C4 H4 106.0 . .
Sc1 C4 H4 63.9 . .
C4 C5 H5A 109.5 . .
C4 C5 H5B 109.5 . .
H5A C5 H5B 109.5 . .
C4 C5 H5C 109.5 . .
H5A C5 H5C 109.5 . .
H5B C5 H5C 109.5 . .
C4 C6 H6A 109.5 . .
C4 C6 H6B 109.5 . .
H6A C6 H6B 109.5 . .
C4 C6 H6C 109.5 . .
H6A C6 H6C 109.5 . .
H6B C6 H6C 109.5 . .
N2 C7 C9 112.22(14) . .
N2 C7 C8 112.27(14) . .
C9 C7 C8 108.67(16) . .
N2 C7 H7 107.8 . .
C9 C7 H7 107.8 . .
C8 C7 H7 107.8 . .
C7 C8 H8A 109.5 . .
C7 C8 H8B 109.5 . .
H8A C8 H8B 109.5 . .
C7 C8 H8C 109.5 . .
H8A C8 H8C 109.5 . .
H8B C8 H8C 109.5 . .
C7 C9 H9A 109.5 . .
C7 C9 H9B 109.5 . .
H9A C9 H9B 109.5 . .
C7 C9 H9C 109.5 . .
H9A C9 H9C 109.5 . .
H9B C9 H9C 109.5 . .
N2 C10 C12 112.81(15) . .
N2 C10 C11 114.36(15) . .
C12 C10 C11 111.14(15) . .
C12 C10 Sc2 122.20(12) . .
C11 C10 Sc2 126.59(12) . .
N2 C10 H10 105.9 . .
C12 C10 H10 105.9 . .
C11 C10 H10 105.9 . .
Sc2 C10 H10 63.6 . .
C10 C11 H11A 109.5 . .
C10 C11 H11B 109.5 . .
H11A C11 H11B 109.5 . .
C10 C11 H11C 109.5 . .
H11A C11 H11C 109.5 . .
H11B C11 H11C 109.5 . .
C10 C12 H12A 109.5 . .
C10 C12 H12B 109.5 . .
H12A C12 H12B 109.5 . .
C10 C12 H12C 109.5 . .
H12A C12 H12C 109.5 . .
H12B C12 H12C 109.5 . .
O1 C13 C14 104.24(14) . .
O1 C13 H13A 110.9 . .
C14 C13 H13A 110.9 . .
O1 C13 H13B 110.9 . .
C14 C13 H13B 110.9 . .
H13A C13 H13B 108.9 . .
C13 C14 C15 101.64(14) . .
C13 C14 H14A 111.4 . .
C15 C14 H14A 111.4 . .
C13 C14 H14B 111.4 . .
C15 C14 H14B 111.4 . .
H14A C14 H14B 109.3 . .
C16 C15 C14 102.34(14) . .
C16 C15 H15A 111.3 . .
C14 C15 H15A 111.3 . .
C16 C15 H15B 111.3 . .
C14 C15 H15B 111.3 . .
H15A C15 H15B 109.2 . .
O1 C16 C15 104.87(14) . .
O1 C16 H16A 110.8 . .
C15 C16 H16A 110.8 . .
O1 C16 H16B 110.8 . .
C15 C16 H16B 110.8 . .
H16A C16 H16B 108.8 . .
O2 C17 C18 105.59(17) . .
O2 C17 H17A 110.6 . .
C18 C17 H17A 110.6 . .
O2 C17 H17B 110.6 . .
C18 C17 H17B 110.6 . .
H17A C17 H17B 108.8 . .
C19A C18 C17 109.8(4) . .
C19 C18 C17 103.3(2) . .
C19 C18 H18A 111.1 . .
C17 C18 H18A 111.1 . .
C19 C18 H18B 111.1 . .
C17 C18 H18B 111.1 . .
H18A C18 H18B 109.1 . .
C19A C18 H18C 109.7 . .
C17 C18 H18C 109.7 . .
C19A C18 H18D 109.7 . .
C17 C18 H18D 109.7 . .
H18C C18 H18D 108.2 . .
C18 C19 C20 104.7(3) . .
C18 C19 H19A 110.8 . .
C20 C19 H19A 110.8 . .
C18 C19 H19B 110.8 . .
C20 C19 H19B 110.8 . .
H19A C19 H19B 108.9 . .
C18 C19A C20 105.1(7) . .
C18 C19A H19C 110.7 . .
C20 C19A H19C 110.7 . .
C18 C19A H19D 110.7 . .
C20 C19A H19D 110.7 . .
H19C C19A H19D 108.8 . .
O2 C20 C19 104.3(2) . .
O2 C20 C19A 107.2(5) . .
O2 C20 H20A 110.9 . .
C19 C20 H20A 110.9 . .
O2 C20 H20B 110.9 . .
C19 C20 H20B 110.9 . .
H20A C20 H20B 108.9 . .
O2 C20 H20C 110.3 . .
C19A C20 H20C 110.3 . .
O2 C20 H20D 110.3 . .
C19A C20 H20D 110.3 . .
H20C C20 H20D 108.5 . .

loop_
_geom_bond_atom_site_label_1
_geom_bond_atom_site_label_2
_geom_bond_distance
_geom_bond_site_symmetry_2
Sc1 N1 1.9584(14) .
Sc1 O2 2.1813(12) .
Sc1 Cl3 2.3830(5) .
Sc1 Cl4 2.5426(5) .
Sc1 Cl1 2.5886(5) .
Sc1 C4 2.7854(17) .
Sc2 N2 1.9824(14) .
Sc2 O1 2.1516(12) .
Sc2 Cl2 2.5150(5) 3_676
Sc2 Cl1 2.5594(5) .
Sc2 Cl4 2.5693(5) .
Sc2 Cl2 2.7859(5) .
Sc2 C10 2.8053(17) .
Cl2 Sc2 2.5150(5) 3_676
O1 C16 1.466(2) .
O1 C13 1.471(2) .
O2 C20 1.458(2) .
O2 C17 1.462(2) .
N1 C1 1.475(2) .
N1 C4 1.480(2) .
N2 C10 1.479(2) .
N2 C7 1.479(2) .
C1 C2 1.522(3) .
C1 C3 1.528(3) .
C1 H1 1.0000 .
C2 H2A 0.9800 .
C2 H2B 0.9800 .
C2 H2C 0.9800 .
C3 H3A 0.9800 .
C3 H3B 0.9800 .
C3 H3C 0.9800 .
C4 C6 1.524(2) .
C4 C5 1.525(3) .
C4 H4 1.0000 .
C5 H5A 0.9800 .
C5 H5B 0.9800 .
C5 H5C 0.9800 .
C6 H6A 0.9800 .
C6 H6B 0.9800 .
C6 H6C 0.9800 .
C7 C9 1.521(3) .
C7 C8 1.527(3) .
C7 H7 1.0000 .
C8 H8A 0.9800 .
C8 H8B 0.9800 .
C8 H8C 0.9800 .
C9 H9A 0.9800 .
C9 H9B 0.9800 .
C9 H9C 0.9800 .
C10 C12 1.529(3) .
C10 C11 1.535(3) .
C10 H10 1.0000 .
C11 H11A 0.9800 .
C11 H11B 0.9800 .
C11 H11C 0.9800 .
C12 H12A 0.9800 .
C12 H12B 0.9800 .
C12 H12C 0.9800 .
C13 C14 1.508(3) .
C13 H13A 0.9900 .
C13 H13B 0.9900 .
C14 C15 1.526(3) .
C14 H14A 0.9900 .
C14 H14B 0.9900 .
C15 C16 1.516(3) .
C15 H15A 0.9900 .
C15 H15B 0.9900 .
C16 H16A 0.9900 .
C16 H16B 0.9900 .
C17 C18 1.497(3) .
C17 H17A 0.9900 .
C17 H17B 0.9900 .
C18 C19A 1.452(14) .
C18 C19 1.480(5) .
C18 H18A 0.9900 .
C18 H18B 0.9900 .
C18 H18C 0.9900 .
C18 H18D 0.9900 .
C19 C20 1.485(4) .
C19 H19A 0.9900 .
C19 H19B 0.9900 .
C19A C20 1.505(12) .
C19A H19C 0.9900 .
C19A H19D 0.9900 .
C20 H20A 0.9900 .
C20 H20B 0.9900 .
C20 H20C 0.9900 .
C20 H20D 0.9900 .

loop_
_geom_torsion_atom_site_label_1
_geom_torsion_atom_site_label_2
_geom_torsion_atom_site_label_3
_geom_torsion_atom_site_label_4
_geom_torsion
C4 N1 C1 C2 138.74(16)
Sc1 N1 C1 C2 -46.7(2)
C4 N1 C1 C3 -98.74(18)
Sc1 N1 C1 C3 75.8(2)
C1 N1 C4 C6 61.2(2)
Sc1 N1 C4 C6 -114.89(14)
C1 N1 C4 C5 -66.9(2)
Sc1 N1 C4 C5 117.07(14)
C1 N1 C4 Sc1 176.07(18)
C10 N2 C7 C9 139.02(16)
Sc2 N2 C7 C9 -48.9(2)
C10 N2 C7 C8 -98.22(17)
Sc2 N2 C7 C8 73.8(2)
C7 N2 C10 C12 -72.22(19)
Sc2 N2 C10 C12 113.37(14)
C7 N2 C10 C11 56.09(19)
Sc2 N2 C10 C11 -118.32(14)
C7 N2 C10 Sc2 174.41(17)
C16 O1 C13 C14 17.92(18)
Sc2 O1 C13 C14 -166.43(11)
O1 C13 C14 C15 -36.58(18)
C13 C14 C15 C16 41.48(19)
C13 O1 C16 C15 8.44(18)
Sc2 O1 C16 C15 -166.62(11)
C14 C15 C16 O1 -30.99(18)
C20 O2 C17 C18 7.0(2)
Sc1 O2 C17 C18 161.42(15)
O2 C17 C18 C19A 4.8(8)
O2 C17 C18 C19 -26.5(3)
C19A C18 C19 C20 -70.3(9)
C17 C18 C19 C20 36.2(4)
C19 C18 C19A C20 68.5(10)
C17 C18 C19A C20 -14.2(12)
C17 O2 C20 C19 15.4(3)
Sc1 O2 C20 C19 -141.2(3)
C17 O2 C20 C19A -15.8(7)
Sc1 O2 C20 C19A -172.4(7)
C18 C19 C20 O2 -32.1(4)
C18 C19 C20 C19A 67.6(11)
C18 C19A C20 O2 18.2(12)
C18 C19A C20 C19 -70.8(11)
